data_7054965
loop_
_publ_author_name
'Yin, Wen-Yu'
'Huang, Zuo-Long'
'Tang, Xiao-Yan'
'Wang, Jun'
'Cheng, Hong-Jian'
'Ma, Yun-Sheng'
'Yuan, Rong-Xin'
'Liu, Dong'

_publ_section_title
;
 Structural diversification and photocatalytic properties of zinc(ii)
 polymers modified by auxiliary N-containing ligands
;
_journal_issue 9
_journal_name_full 'New J. Chem.'
_journal_page_first 7130
_journal_paper_doi 10.1039/C5NJ01005E
_journal_volume 39
_journal_year 2015
_chemical_formula_moiety 'C50 H34 N8 O8 S2 Zn2, C3 H7 N O, 2(H2 O)'
_chemical_formula_sum 'C53 H45 N9 O11 S2 Zn2'
_chemical_formula_weight 1178.88
_space_group_crystal_system triclinic
_space_group_IT_number 2
_space_group_name_Hall '-P 1'
_space_group_name_H-M_alt 'P -1'
_symmetry_space_group_name_Hall '-P 1'
_symmetry_space_group_name_H-M 'P -1'
_atom_sites_solution_hydrogens mixed
_audit_creation_method SHELXL-2014/7
_audit_update_record
;
2015-06-02 deposited with the CCDC.
2015-07-01 downloaded from the CCDC.
;
_cell_angle_alpha 96.459(2)
_cell_angle_beta 90.358(2)
_cell_angle_gamma 98.278(2)
_cell_formula_units_Z 2
_cell_length_a 10.3556(8)
_cell_length_b 10.9941(8)
_cell_length_c 22.5493(17)
_cell_measurement_reflns_used 58896
_cell_measurement_temperature 291(2)
_cell_measurement_theta_max 27.506
_cell_measurement_theta_min 3.0384
_cell_volume 2523.7(3)
_computing_cell_refinement 'SAINT (Bruker, 2001)'
_computing_data_collection 'SMART (Bruker, 2001)'
_computing_data_reduction 'SAINT (Bruker, 2001)'
_computing_molecular_graphics 'DIAMOND (Brandenburg, 2012)'
_computing_publication_material 'SHELXL-2014/7 (Sheldrick, 2014)'
_computing_structure_refinement 'SHELXL-2014/7 (Sheldrick, 2014)'
_computing_structure_solution 'SHELXL-2014/7 (Sheldrick, 2014)'
_diffrn_ambient_temperature 291(2)
_diffrn_measured_fraction_theta_full 0.988
_diffrn_measured_fraction_theta_max 0.988
_diffrn_measurement_device_type 'Bruker CCD area-detector'
_diffrn_measurement_method '1265 images,\f=0, 90, 180 degree, and \D\w=0.3 degree, \c= 54.74 degree'
_diffrn_radiation_type MoK\a
_diffrn_radiation_wavelength 0.71073
_diffrn_reflns_av_R_equivalents 0.0229
_diffrn_reflns_av_unetI/netI 0.0218
_diffrn_reflns_laue_measured_fraction_full 0.988
_diffrn_reflns_laue_measured_fraction_max 0.988
_diffrn_reflns_limit_h_max 12
_diffrn_reflns_limit_h_min -12
_diffrn_reflns_limit_k_max 13
_diffrn_reflns_limit_k_min -13
_diffrn_reflns_limit_l_max 26
_diffrn_reflns_limit_l_min -26
_diffrn_reflns_number 34888
_diffrn_reflns_point_group_measured_fraction_full 0.988
_diffrn_reflns_point_group_measured_fraction_max 0.988
_diffrn_reflns_theta_full 25.049
_diffrn_reflns_theta_max 25.049
_diffrn_reflns_theta_min 1.818
_diffrn_source 'fine-focus sealed tube'
_exptl_absorpt_coefficient_mu 1.106
_exptl_absorpt_correction_T_max 0.733
_exptl_absorpt_correction_T_min 0.698
_exptl_absorpt_correction_type multi-scan
_exptl_absorpt_process_details 'Sadabs, (Sheldrick 2001)'
_exptl_crystal_colour colorless
_exptl_crystal_density_diffrn 1.551
_exptl_crystal_density_method 'not measured'
_exptl_crystal_description block
_exptl_crystal_F_000 1212
_exptl_crystal_size_max 0.360
_exptl_crystal_size_mid 0.280
_exptl_crystal_size_min 0.280
_refine_diff_density_max 0.672
_refine_diff_density_min -0.643
_refine_diff_density_rms 0.154
_refine_ls_extinction_method none
_refine_ls_goodness_of_fit_ref 1.093
_refine_ls_hydrogen_treatment constr
_refine_ls_matrix_type full
_refine_ls_number_parameters 695
_refine_ls_number_reflns 8852
_refine_ls_number_restraints 1
_refine_ls_restrained_S_all 1.093
_refine_ls_R_factor_all 0.0525
_refine_ls_R_factor_gt 0.0422
_refine_ls_shift/su_max 0.001
_refine_ls_shift/su_mean 0.000
_refine_ls_structure_factor_coef Fsqd
_refine_ls_weighting_details 'w=1/[\s^2^(Fo^2^)+(0.1226P)^2^+2.3793P] where P=(Fo^2^+2Fc^2^)/3'
_refine_ls_weighting_scheme calc
_refine_ls_wR_factor_gt 0.1370
_refine_ls_wR_factor_ref 0.1769
_reflns_Friedel_coverage 0.000
_reflns_number_gt 7773
_reflns_number_total 8852
_reflns_threshold_expression 'I > 2\s(I)'
_cod_data_source_file c5nj01005e2.cif
_cod_data_source_block 1047260
_cod_depositor_comments 'Adding full bibliography for 7054962--7054965.cif.'
_cod_database_code 7054965
_shelx_shelxl_version_number 2014/7
_shelx_space_group_comment
;
The symmetry employed for this shelxl refinement is uniquely defined
by the following loop, which should always be used as a source of
symmetry information in preference to the above space-group names.
They are only intended as comments.
;
_shelx_estimated_absorpt_t_min 0.692
_shelx_estimated_absorpt_t_max 0.747

loop_
_space_group_symop_operation_xyz
'x, y, z'
'-x, -y, -z'

loop_
_atom_site_label
_atom_site_type_symbol
_atom_site_fract_x
_atom_site_fract_y
_atom_site_fract_z
_atom_site_U_iso_or_equiv
_atom_site_adp_type
_atom_site_occupancy
_atom_site_site_symmetry_order
_atom_site_calc_flag
_atom_site_refinement_flags_posn
_atom_site_refinement_flags_adp
Zn1 Zn -0.00314(3) -0.65350(3) 0.35541(2) 0.02340(15) Uani 1 1 d . .
Zn2 Zn -0.39611(3) -0.22906(3) 0.05617(2) 0.02394(15) Uani 1 1 d . .
N1 N -0.3788(3) -0.1014(3) 0.12816(12) 0.0288(6) Uani 1 1 d . .
N2 N -0.3852(3) -0.0202(3) 0.22298(13) 0.0329(7) Uani 1 1 d . .
H2A H -0.3948 -0.0156 0.2610 0.040 Uiso 1 1 calc R U
N3 N -0.0136(3) -0.7773(2) 0.28258(12) 0.0272(6) Uani 1 1 d . .
N4 N -0.0011(3) -0.8579(3) 0.18799(13) 0.0318(6) Uani 1 1 d . .
H4B H 0.0117 -0.8624 0.1502 0.038 Uiso 1 1 calc R U
N5 N -0.0058(3) -0.6850(3) 0.44201(13) 0.0331(7) Uani 1 1 d . .
N6 N -0.0507(3) -0.7388(3) 0.53164(13) 0.0374(7) Uani 1 1 d . .
N7 N -0.3646(3) -1.1812(3) 0.87510(13) 0.0313(6) Uani 1 1 d . .
N8 N -0.3939(3) -1.2222(3) 0.96773(12) 0.0289(6) Uani 1 1 d . .
O1 O -0.1367(2) -0.5424(2) 0.34337(11) 0.0292(5) Uani 1 1 d . .
O2 O -0.2641(2) -0.7094(2) 0.36572(12) 0.0360(6) Uani 1 1 d . .
O3 O -0.7423(3) -0.6988(2) 0.38427(14) 0.0455(7) Uani 1 1 d . .
O4 O -0.8304(2) -0.5514(2) 0.34734(11) 0.0310(5) Uani 1 1 d . .
O5 O -0.2514(2) -0.3272(2) 0.06684(12) 0.0336(6) Uani 1 1 d . .
O6 O -0.1223(2) -0.1662(2) 0.03827(12) 0.0346(6) Uani 1 1 d . .
O7 O 0.3637(2) -0.1688(2) 0.04530(11) 0.0297(5) Uani 1 1 d . .
O8 O 0.4374(2) -0.3392(2) 0.06617(11) 0.0293(5) Uani 1 1 d . .
O9 O 0.2991(8) 0.0609(6) 0.5636(3) 0.139(2) Uani 1 1 d . .
O10 O -0.4084(3) 0.0544(3) 0.34523(14) 0.0531(8) Uani 1 1 d . .
H10B H -0.3946 0.1300 0.3597 0.064 Uiso 1 1 d R U
H10C H -0.3988 0.0110 0.3734 0.064 Uiso 1 1 d DR U
O11 O 0.0380(4) -0.9320(3) 0.06952(13) 0.0592(9) Uani 1 1 d . .
H11A H 0.0687 -1.0000 0.0679 0.071 Uiso 1 1 d R U
H11B H 0.0789 -0.8888 0.0447 0.071 Uiso 1 1 d R U
S1 S -0.44968(12) -0.27338(9) 0.20326(4) 0.0439(3) Uani 1 1 d . .
S2 S 0.06177(12) -0.60553(8) 0.20731(4) 0.0431(3) Uani 1 1 d . .
C1 C -0.4024(3) -0.1237(3) 0.18454(15) 0.0292(7) Uani 1 1 d . .
C2 C -0.3491(3) 0.0782(3) 0.19022(16) 0.0296(7) Uani 1 1 d . .
C3 C -0.3227(4) 0.2049(3) 0.20750(18) 0.0364(8) Uani 1 1 d . .
H3A H -0.3240 0.2378 0.2473 0.044 Uiso 1 1 calc R U
C4 C -0.2948(4) 0.2785(3) 0.1627(2) 0.0413(9) Uani 1 1 d . .
H4A H -0.2767 0.3638 0.1723 0.050 Uiso 1 1 calc R U
C5 C -0.2928(4) 0.2282(4) 0.10233(18) 0.0392(9) Uani 1 1 d . .
H5A H -0.2745 0.2810 0.0730 0.047 Uiso 1 1 calc R U
C6 C -0.3175(3) 0.1019(3) 0.08598(16) 0.0336(8) Uani 1 1 d . .
H6A H -0.3146 0.0684 0.0463 0.040 Uiso 1 1 calc R U
C7 C -0.3467(3) 0.0268(3) 0.13129(16) 0.0278(7) Uani 1 1 d . .
C8 C -0.4469(3) -0.2456(3) 0.28420(15) 0.0306(7) Uani 1 1 d . .
H8A H -0.3652 -0.1961 0.2985 0.037 Uiso 1 1 calc R U
H8B H -0.5180 -0.2014 0.2976 0.037 Uiso 1 1 calc R U
C9 C -0.4616(3) -0.3701(3) 0.30778(15) 0.0286(7) Uani 1 1 d . .
C10 C -0.3528(3) -0.4270(3) 0.31729(15) 0.0272(7) Uani 1 1 d . .
H10A H -0.2702 -0.3882 0.3089 0.033 Uiso 1 1 calc R U
C11 C -0.3665(3) -0.5417(3) 0.33934(14) 0.0231(6) Uani 1 1 d . .
C12 C -0.4898(3) -0.5979(3) 0.35277(14) 0.0254(7) Uani 1 1 d . .
H12A H -0.4992 -0.6734 0.3684 0.031 Uiso 1 1 calc R U
C13 C -0.5999(3) -0.5428(3) 0.34313(15) 0.0250(7) Uani 1 1 d . .
C14 C -0.5851(3) -0.4290(3) 0.32040(15) 0.0287(7) Uani 1 1 d . .
H14A H -0.6583 -0.3920 0.3136 0.034 Uiso 1 1 calc R U
C15 C -0.2486(3) -0.6038(3) 0.35014(14) 0.0230(6) Uani 1 1 d . .
C16 C -0.7341(3) -0.6037(3) 0.35935(15) 0.0263(7) Uani 1 1 d . .
C17 C 0.0131(3) -0.7543(3) 0.22675(15) 0.0284(7) Uani 1 1 d . .
C18 C -0.0407(3) -0.9566(3) 0.22052(15) 0.0294(7) Uani 1 1 d . .
C19 C -0.0668(4) -1.0832(3) 0.20220(18) 0.0370(8) Uani 1 1 d . .
H19A H -0.0614 -1.1159 0.1626 0.044 Uiso 1 1 calc R U
C20 C -0.1014(4) -1.1572(3) 0.2474(2) 0.0427(9) Uani 1 1 d . .
H20A H -0.1193 -1.2426 0.2379 0.051 Uiso 1 1 calc R U
C21 C -0.1099(4) -1.1074(3) 0.30615(19) 0.0410(9) Uani 1 1 d . .
H21A H -0.1334 -1.1604 0.3349 0.049 Uiso 1 1 calc R U
C22 C -0.0846(4) -0.9804(3) 0.32362(17) 0.0338(8) Uani 1 1 d . .
H22A H -0.0921 -0.9475 0.3631 0.041 Uiso 1 1 calc R U
C23 C -0.0475(3) -0.9054(3) 0.27925(15) 0.0253(7) Uani 1 1 d . .
C24 C 0.0460(3) -0.6320(3) 0.12618(16) 0.0307(7) Uani 1 1 d . .
H24A H 0.1116 -0.6805 0.1102 0.037 Uiso 1 1 calc R U
H24B H -0.0394 -0.6772 0.1144 0.037 Uiso 1 1 calc R U
C25 C 0.0637(3) -0.5079(3) 0.10206(15) 0.0267(7) Uani 1 1 d . .
C26 C -0.0425(3) -0.4499(3) 0.08983(16) 0.0288(7) Uani 1 1 d . .
H26A H -0.1266 -0.4878 0.0965 0.035 Uiso 1 1 calc R U
C27 C -0.0240(3) -0.3348(3) 0.06747(14) 0.0243(7) Uani 1 1 d . .
C28 C 0.1018(3) -0.2798(3) 0.05716(14) 0.0251(7) Uani 1 1 d . .
H28A H 0.1146 -0.2040 0.0418 0.030 Uiso 1 1 calc R U
C29 C 0.2080(3) -0.3363(3) 0.06947(14) 0.0239(6) Uani 1 1 d . .
C30 C 0.1888(3) -0.4500(3) 0.09221(15) 0.0277(7) Uani 1 1 d . .
H30A H 0.2604 -0.4877 0.1009 0.033 Uiso 1 1 calc R U
C31 C -0.1409(3) -0.2702(3) 0.05635(14) 0.0253(7) Uani 1 1 d . .
C32 C 0.3449(3) -0.2751(3) 0.05936(13) 0.0222(6) Uani 1 1 d . .
C33 C -0.0848(4) -0.7574(4) 0.47335(16) 0.0382(8) Uani 1 1 d . .
H33A H -0.1550 -0.8139 0.4571 0.046 Uiso 1 1 calc R U
C34 C 0.0816(4) -0.6166(4) 0.48324(17) 0.0418(9) Uani 1 1 d . .
H34A H 0.1490 -0.5564 0.4743 0.050 Uiso 1 1 calc R U
C35 C 0.0563(4) -0.6487(4) 0.53856(17) 0.0438(9) Uani 1 1 d . .
H35A H 0.1019 -0.6165 0.5738 0.053 Uiso 1 1 calc R U
C36 C -0.1123(4) -0.7999(4) 0.57959(16) 0.0385(9) Uani 1 1 d . .
C37 C -0.1533(5) -0.9271(4) 0.57172(17) 0.0497(11) Uani 1 1 d . .
H37A H -0.1436 -0.9726 0.5351 0.060 Uiso 1 1 calc R U
C38 C -0.2087(5) -0.9856(4) 0.61877(17) 0.0462(10) Uani 1 1 d . .
H38A H -0.2375 -1.0703 0.6132 0.055 Uiso 1 1 calc R U
C39 C -0.2223(4) -0.9179(4) 0.67534(16) 0.0353(8) Uani 1 1 d . .
C40 C -0.1789(4) -0.7912(3) 0.68099(16) 0.0394(9) Uani 1 1 d . .
H40A H -0.1872 -0.7446 0.7174 0.047 Uiso 1 1 calc R U
C41 C -0.1235(4) -0.7322(4) 0.63390(17) 0.0422(9) Uani 1 1 d . .
H41A H -0.0942 -0.6476 0.6391 0.051 Uiso 1 1 calc R U
C42 C -0.2678(3) -0.9829(3) 0.72692(16) 0.0325(7) Uani 1 1 d . .
C43 C -0.3153(5) -1.1074(4) 0.72032(17) 0.0467(10) Uani 1 1 d . .
H43A H -0.3262 -1.1490 0.6820 0.056 Uiso 1 1 calc R U
C44 C -0.3475(5) -1.1730(4) 0.76799(18) 0.0466(10) Uani 1 1 d . .
H44A H -0.3775 -1.2574 0.7616 0.056 Uiso 1 1 calc R U
C45 C -0.3348(3) -1.1126(3) 0.82531(15) 0.0298(7) Uani 1 1 d . .
C46 C -0.2914(4) -0.9880(4) 0.83375(17) 0.0413(9) Uani 1 1 d . .
H46A H -0.2835 -0.9466 0.8722 0.050 Uiso 1 1 calc R U
C47 C -0.2593(4) -0.9236(4) 0.78540(17) 0.0440(9) Uani 1 1 d . .
H47A H -0.2313 -0.8389 0.7919 0.053 Uiso 1 1 calc R U
C48 C -0.3653(3) -1.1335(3) 0.93274(15) 0.0311(7) Uani 1 1 d . .
H48A H -0.3480 -1.0495 0.9462 0.037 Uiso 1 1 calc R U
C49 C -0.4141(4) -1.3312(4) 0.93054(17) 0.0401(9) Uani 1 1 d . .
H49A H -0.4365 -1.4093 0.9428 0.048 Uiso 1 1 calc R U
N9 N 0.4496(7) 0.2156(6) 0.5310(2) 0.0875(16) Uani 1 1 d . .
C50 C -0.3964(4) -1.3077(3) 0.87350(17) 0.0425(9) Uani 1 1 d . .
H50A H -0.4041 -1.3654 0.8397 0.051 Uiso 1 1 calc R U
C51 C 0.3256(10) 0.1566(11) 0.5396(4) 0.128(3) Uani 1 1 d . .
H51A H 0.2561 0.1918 0.5262 0.154 Uiso 1 1 calc R U
C52 C 0.4673(19) 0.3181(11) 0.5086(5) 0.249(10) Uani 1 1 d . .
H52A H 0.3846 0.3387 0.4968 0.374 Uiso 1 1 calc R U
H52D H 0.5093 0.3822 0.5377 0.374 Uiso 1 1 calc R U
H52B H 0.5214 0.3106 0.4743 0.374 Uiso 1 1 calc R U
C53 C 0.5300(18) 0.1475(12) 0.5538(5) 0.227(8) Uani 1 1 d . .
H53A H 0.6100 0.1537 0.5323 0.340 Uiso 1 1 calc R U
H53B H 0.4897 0.0627 0.5503 0.340 Uiso 1 1 calc R U
H53C H 0.5482 0.1772 0.5951 0.340 Uiso 1 1 calc R U

loop_
_atom_site_aniso_label
_atom_site_aniso_U_11
_atom_site_aniso_U_22
_atom_site_aniso_U_33
_atom_site_aniso_U_23
_atom_site_aniso_U_13
_atom_site_aniso_U_12
Zn1 0.0184(2) 0.0267(2) 0.0255(2) 0.00685(16) 0.00329(15) 0.00191(15)
Zn2 0.0174(2) 0.0290(2) 0.0266(2) 0.01042(16) 0.00225(15) 0.00162(15)
N1 0.0272(15) 0.0307(15) 0.0289(15) 0.0109(11) -0.0024(11) 0.0002(11)
N2 0.0389(17) 0.0331(15) 0.0275(15) 0.0114(12) 0.0006(12) 0.0015(13)
N3 0.0275(15) 0.0269(14) 0.0270(14) 0.0062(11) 0.0017(11) 0.0010(11)
N4 0.0392(17) 0.0300(15) 0.0259(14) 0.0068(11) 0.0048(12) 0.0009(12)
N5 0.0289(16) 0.0419(16) 0.0292(15) 0.0128(12) 0.0014(12) 0.0008(12)
N6 0.0467(19) 0.0416(17) 0.0237(15) 0.0083(13) 0.0023(13) 0.0018(14)
N7 0.0333(16) 0.0329(15) 0.0304(15) 0.0098(12) 0.0045(12) 0.0088(12)
N8 0.0250(15) 0.0360(15) 0.0277(14) 0.0120(12) 0.0036(11) 0.0046(12)
O1 0.0173(11) 0.0319(12) 0.0386(13) 0.0060(10) 0.0009(9) 0.0031(9)
O2 0.0258(13) 0.0297(13) 0.0540(16) 0.0115(11) -0.0056(11) 0.0039(10)
O3 0.0333(15) 0.0366(14) 0.071(2) 0.0255(13) 0.0201(13) 0.0052(11)
O4 0.0183(11) 0.0326(12) 0.0429(14) 0.0111(10) 0.0035(10) 0.0013(9)
O5 0.0169(12) 0.0370(13) 0.0508(15) 0.0188(11) 0.0045(10) 0.0061(10)
O6 0.0248(13) 0.0352(13) 0.0474(15) 0.0175(11) 0.0012(11) 0.0057(10)
O7 0.0224(12) 0.0298(12) 0.0382(13) 0.0126(10) 0.0054(10) 0.0012(9)
O8 0.0176(11) 0.0306(12) 0.0417(14) 0.0127(10) 0.0035(10) 0.0036(9)
O9 0.212(8) 0.117(4) 0.094(4) 0.055(3) 0.004(4) 0.013(4)
O10 0.063(2) 0.0457(16) 0.0473(17) 0.0055(13) 0.0024(15) -0.0030(14)
O11 0.088(3) 0.0499(17) 0.0325(15) 0.0022(13) 0.0122(15) -0.0127(16)
S1 0.0678(7) 0.0293(5) 0.0332(5) 0.0117(4) 0.0003(5) -0.0037(4)
S2 0.0665(7) 0.0269(5) 0.0343(5) 0.0107(4) 0.0058(5) -0.0042(4)
C1 0.0290(18) 0.0315(17) 0.0287(17) 0.0098(14) 0.0024(13) 0.0044(13)
C2 0.0258(17) 0.0300(17) 0.0337(18) 0.0108(14) -0.0024(14) 0.0012(13)
C3 0.0326(19) 0.0333(18) 0.043(2) 0.0023(15) -0.0009(16) 0.0046(15)
C4 0.039(2) 0.0293(19) 0.056(2) 0.0110(16) -0.0018(18) -0.0003(16)
C5 0.034(2) 0.038(2) 0.046(2) 0.0210(17) -0.0020(16) -0.0024(16)
C6 0.0292(19) 0.040(2) 0.0321(18) 0.0117(15) -0.0004(14) 0.0010(15)
C7 0.0190(16) 0.0288(16) 0.0369(18) 0.0106(14) -0.0017(13) 0.0022(12)
C8 0.0299(18) 0.0296(17) 0.0339(18) 0.0130(14) 0.0023(14) 0.0030(14)
C9 0.0285(18) 0.0288(17) 0.0293(17) 0.0083(13) 0.0032(13) 0.0030(13)
C10 0.0198(16) 0.0300(16) 0.0318(17) 0.0097(13) 0.0029(13) -0.0007(12)
C11 0.0179(15) 0.0257(15) 0.0267(16) 0.0056(12) 0.0011(12) 0.0048(12)
C12 0.0247(17) 0.0225(15) 0.0295(16) 0.0075(12) 0.0006(13) 0.0012(12)
C13 0.0175(16) 0.0279(16) 0.0294(17) 0.0075(13) 0.0000(12) -0.0008(12)
C14 0.0216(16) 0.0308(17) 0.0360(18) 0.0111(14) 0.0022(13) 0.0057(13)
C15 0.0189(16) 0.0275(16) 0.0225(15) 0.0007(12) -0.0018(12) 0.0054(12)
C16 0.0184(16) 0.0265(16) 0.0337(17) 0.0029(13) 0.0041(13) 0.0020(12)
C17 0.0272(17) 0.0266(16) 0.0323(18) 0.0082(13) 0.0043(13) 0.0029(13)
C18 0.0273(18) 0.0273(17) 0.0340(18) 0.0091(14) -0.0014(14) 0.0007(13)
C19 0.036(2) 0.0308(18) 0.044(2) -0.0002(15) 0.0004(16) 0.0064(15)
C20 0.043(2) 0.0254(18) 0.059(3) 0.0090(17) -0.0019(19) -0.0005(16)
C21 0.038(2) 0.0345(19) 0.052(2) 0.0209(17) -0.0015(17) -0.0019(16)
C22 0.0328(19) 0.0355(18) 0.0345(19) 0.0131(15) 0.0015(15) 0.0029(15)
C23 0.0191(15) 0.0266(16) 0.0318(17) 0.0080(13) 0.0025(12) 0.0049(12)
C24 0.0300(18) 0.0257(16) 0.0367(19) 0.0124(14) 0.0016(14) -0.0016(13)
C25 0.0203(16) 0.0273(16) 0.0334(17) 0.0108(13) 0.0002(13) 0.0007(12)
C26 0.0186(16) 0.0323(17) 0.0362(18) 0.0120(14) 0.0052(13) -0.0005(13)
C27 0.0172(15) 0.0300(16) 0.0277(16) 0.0079(13) 0.0021(12) 0.0065(12)
C28 0.0237(17) 0.0253(16) 0.0281(16) 0.0108(12) 0.0025(13) 0.0038(12)
C29 0.0167(15) 0.0264(16) 0.0284(16) 0.0078(12) 0.0023(12) -0.0011(12)
C30 0.0202(16) 0.0282(16) 0.0370(18) 0.0124(14) 0.0040(13) 0.0047(13)
C31 0.0179(16) 0.0315(17) 0.0275(16) 0.0064(13) -0.0004(12) 0.0051(13)
C32 0.0155(15) 0.0277(16) 0.0237(15) 0.0071(12) 0.0029(12) 0.0013(12)
C33 0.041(2) 0.045(2) 0.0278(18) 0.0115(15) 0.0014(15) -0.0026(16)
C34 0.044(2) 0.046(2) 0.0320(19) 0.0066(16) 0.0002(16) -0.0080(17)
C35 0.046(2) 0.050(2) 0.0308(19) 0.0048(16) -0.0015(16) -0.0054(18)
C36 0.045(2) 0.045(2) 0.0280(18) 0.0130(15) 0.0047(16) 0.0071(17)
C37 0.072(3) 0.047(2) 0.0259(19) 0.0018(16) 0.0114(18) -0.003(2)
C38 0.062(3) 0.040(2) 0.033(2) 0.0049(16) 0.0072(18) -0.0048(19)
C39 0.036(2) 0.044(2) 0.0279(18) 0.0107(15) 0.0037(14) 0.0073(16)
C40 0.054(2) 0.039(2) 0.0292(18) 0.0081(15) 0.0102(16) 0.0169(17)
C41 0.060(3) 0.0360(19) 0.035(2) 0.0121(16) 0.0128(18) 0.0151(18)
C42 0.0273(18) 0.042(2) 0.0299(18) 0.0093(15) 0.0050(14) 0.0079(15)
C43 0.068(3) 0.047(2) 0.0252(18) 0.0046(16) 0.0095(18) 0.009(2)
C44 0.067(3) 0.035(2) 0.035(2) 0.0034(16) 0.0065(19) -0.0008(19)
C45 0.0278(18) 0.0390(19) 0.0256(17) 0.0106(14) 0.0063(13) 0.0100(14)
C46 0.056(3) 0.042(2) 0.0263(18) 0.0039(15) 0.0106(17) 0.0091(18)
C47 0.062(3) 0.036(2) 0.035(2) 0.0096(16) 0.0080(18) 0.0048(18)
C48 0.0297(18) 0.0367(18) 0.0272(17) 0.0099(14) 0.0017(14) 0.0014(14)
C49 0.051(2) 0.0351(19) 0.038(2) 0.0144(16) 0.0095(17) 0.0124(17)
N9 0.101(4) 0.110(4) 0.058(3) 0.020(3) -0.017(3) 0.028(3)
C50 0.059(3) 0.0340(19) 0.037(2) 0.0049(15) 0.0066(18) 0.0121(17)
C51 0.102(7) 0.173(9) 0.124(7) 0.020(7) -0.015(5) 0.062(7)
C52 0.50(3) 0.136(9) 0.108(8) 0.056(7) -0.048(12) 0.014(14)
C53 0.41(3) 0.173(12) 0.111(8) 0.002(8) -0.082(12) 0.105(14)

loop_
_atom_type_symbol
_atom_type_description
_atom_type_scat_dispersion_real
_atom_type_scat_dispersion_imag
_atom_type_scat_source
C C 0.0033 0.0016 'International Tables Vol C Tables 4.2.6.8 and 6.1.1.4'
H H 0.0000 0.0000 'International Tables Vol C Tables 4.2.6.8 and 6.1.1.4'
N N 0.0061 0.0033 'International Tables Vol C Tables 4.2.6.8 and 6.1.1.4'
O O 0.0106 0.0060 'International Tables Vol C Tables 4.2.6.8 and 6.1.1.4'
S S 0.1246 0.1234 'International Tables Vol C Tables 4.2.6.8 and 6.1.1.4'
Zn Zn 0.2839 1.4301 'International Tables Vol C Tables 4.2.6.8 and 6.1.1.4'

loop_
_geom_angle_atom_site_label_1
_geom_angle_atom_site_label_2
_geom_angle_atom_site_label_3
_geom_angle
_geom_angle_site_symmetry_1
_geom_angle_site_symmetry_3
O4 Zn1 N3 102.39(11) 1_655 .
O4 Zn1 O1 105.73(9) 1_655 .
N3 Zn1 O1 106.60(11) . .
O4 Zn1 N5 104.03(11) 1_655 .
N3 Zn1 N5 128.26(12) . .
O1 Zn1 N5 107.80(11) . .
O8 Zn2 O5 107.10(9) 1_455 .
O8 Zn2 N8 102.35(11) 1_455 1_564
O5 Zn2 N8 101.00(11) . 1_564
O8 Zn2 N1 105.37(11) 1_455 .
O5 Zn2 N1 104.22(11) . .
N8 Zn2 N1 134.60(11) 1_564 .
C1 N1 C7 104.8(3) . .
C1 N1 Zn2 125.8(2) . .
C7 N1 Zn2 129.3(2) . .
C1 N2 C2 107.4(3) . .
C1 N2 H2A 126.3 . .
C2 N2 H2A 126.3 . .
C17 N3 C23 105.2(3) . .
C17 N3 Zn1 127.0(2) . .
C23 N3 Zn1 127.8(2) . .
C17 N4 C18 107.1(3) . .
C17 N4 H4B 126.5 . .
C18 N4 H4B 126.5 . .
C33 N5 C34 104.8(3) . .
C33 N5 Zn1 133.7(3) . .
C34 N5 Zn1 121.2(2) . .
C33 N6 C35 107.5(3) . .
C33 N6 C36 127.9(3) . .
C35 N6 C36 124.6(3) . .
C48 N7 C50 107.0(3) . .
C48 N7 C45 126.0(3) . .
C50 N7 C45 127.0(3) . .
C48 N8 C49 106.0(3) . .
C48 N8 Zn2 135.0(3) . 1_546
C49 N8 Zn2 118.7(2) . 1_546
C15 O1 Zn1 107.37(19) . .
C16 O4 Zn1 114.2(2) . 1_455
C31 O5 Zn2 112.9(2) . .
C32 O8 Zn2 106.61(19) . 1_655
H10B O10 H10C 107.7 . .
H11A O11 H11B 107.7 . .
C1 S1 C8 101.09(16) . .
C17 S2 C24 101.45(16) . .
N1 C1 N2 112.5(3) . .
N1 C1 S1 121.9(3) . .
N2 C1 S1 125.6(3) . .
C7 C2 N2 105.8(3) . .
C7 C2 C3 122.9(3) . .
N2 C2 C3 131.3(3) . .
C4 C3 C2 116.4(4) . .
C4 C3 H3A 121.8 . .
C2 C3 H3A 121.8 . .
C3 C4 C5 121.7(3) . .
C3 C4 H4A 119.2 . .
C5 C4 H4A 119.2 . .
C6 C5 C4 121.2(3) . .
C6 C5 H5A 119.4 . .
C4 C5 H5A 119.4 . .
C5 C6 C7 117.3(3) . .
C5 C6 H6A 121.4 . .
C7 C6 H6A 121.4 . .
C2 C7 C6 120.6(3) . .
C2 C7 N1 109.4(3) . .
C6 C7 N1 130.0(3) . .
C9 C8 S1 107.5(2) . .
C9 C8 H8A 110.2 . .
S1 C8 H8A 110.2 . .
C9 C8 H8B 110.2 . .
S1 C8 H8B 110.2 . .
H8A C8 H8B 108.5 . .
C10 C9 C14 119.3(3) . .
C10 C9 C8 120.7(3) . .
C14 C9 C8 120.0(3) . .
C9 C10 C11 120.6(3) . .
C9 C10 H10A 119.7 . .
C11 C10 H10A 119.7 . .
C12 C11 C10 119.3(3) . .
C12 C11 C15 119.7(3) . .
C10 C11 C15 121.0(3) . .
C11 C12 C13 120.8(3) . .
C11 C12 H12A 119.6 . .
C13 C12 H12A 119.6 . .
C12 C13 C14 119.3(3) . .
C12 C13 C16 120.4(3) . .
C14 C13 C16 120.3(3) . .
C13 C14 C9 120.6(3) . .
C13 C14 H14A 119.7 . .
C9 C14 H14A 119.7 . .
O2 C15 O1 123.1(3) . .
O2 C15 C11 119.7(3) . .
O1 C15 C11 117.2(3) . .
O3 C16 O4 124.2(3) . .
O3 C16 C13 118.6(3) . .
O4 C16 C13 117.2(3) . .
N3 C17 N4 112.5(3) . .
N3 C17 S2 123.0(3) . .
N4 C17 S2 124.5(3) . .
C23 C18 N4 106.0(3) . .
C23 C18 C19 123.6(3) . .
N4 C18 C19 130.4(3) . .
C20 C19 C18 115.3(4) . .
C20 C19 H19A 122.4 . .
C18 C19 H19A 122.4 . .
C21 C20 C19 121.8(3) . .
C21 C20 H20A 119.1 . .
C19 C20 H20A 119.1 . .
C20 C21 C22 122.2(3) . .
C20 C21 H21A 118.9 . .
C22 C21 H21A 118.9 . .
C23 C22 C21 116.7(3) . .
C23 C22 H22A 121.6 . .
C21 C22 H22A 121.6 . .
C18 C23 C22 120.4(3) . .
C18 C23 N3 109.2(3) . .
C22 C23 N3 130.4(3) . .
C25 C24 S2 108.5(2) . .
C25 C24 H24A 110.0 . .
S2 C24 H24A 110.0 . .
C25 C24 H24B 110.0 . .
S2 C24 H24B 110.0 . .
H24A C24 H24B 108.4 . .
C30 C25 C26 119.2(3) . .
C30 C25 C24 119.4(3) . .
C26 C25 C24 121.4(3) . .
C25 C26 C27 120.5(3) . .
C25 C26 H26A 119.8 . .
C27 C26 H26A 119.8 . .
C28 C27 C26 119.2(3) . .
C28 C27 C31 120.8(3) . .
C26 C27 C31 120.0(3) . .
C29 C28 C27 120.7(3) . .
C29 C28 H28A 119.6 . .
C27 C28 H28A 119.6 . .
C28 C29 C30 119.7(3) . .
C28 C29 C32 120.7(3) . .
C30 C29 C32 119.7(3) . .
C25 C30 C29 120.7(3) . .
C25 C30 H30A 119.6 . .
C29 C30 H30A 119.6 . .
O6 C31 O5 124.5(3) . .
O6 C31 C27 119.2(3) . .
O5 C31 C27 116.4(3) . .
O7 C32 O8 123.3(3) . .
O7 C32 C29 120.1(3) . .
O8 C32 C29 116.6(3) . .
N5 C33 N6 111.4(3) . .
N5 C33 H33A 124.3 . .
N6 C33 H33A 124.3 . .
C35 C34 N5 110.8(3) . .
C35 C34 H34A 124.6 . .
N5 C34 H34A 124.6 . .
C34 C35 N6 105.4(3) . .
C34 C35 H35A 127.3 . .
N6 C35 H35A 127.3 . .
C41 C36 C37 120.7(3) . .
C41 C36 N6 119.1(3) . .
C37 C36 N6 120.1(3) . .
C38 C37 C36 119.7(4) . .
C38 C37 H37A 120.2 . .
C36 C37 H37A 120.2 . .
C37 C38 C39 120.9(4) . .
C37 C38 H38A 119.5 . .
C39 C38 H38A 119.5 . .
C40 C39 C38 117.1(3) . .
C40 C39 C42 122.1(3) . .
C38 C39 C42 120.5(3) . .
C41 C40 C39 122.1(3) . .
C41 C40 H40A 118.9 . .
C39 C40 H40A 118.9 . .
C36 C41 C40 119.4(4) . .
C36 C41 H41A 120.3 . .
C40 C41 H41A 120.3 . .
C43 C42 C47 116.2(3) . .
C43 C42 C39 121.5(3) . .
C47 C42 C39 122.2(3) . .
C44 C43 C42 122.9(4) . .
C44 C43 H43A 118.5 . .
C42 C43 H43A 118.5 . .
C43 C44 C45 119.6(4) . .
C43 C44 H44A 120.2 . .
C45 C44 H44A 120.2 . .
C46 C45 C44 119.4(3) . .
C46 C45 N7 120.9(3) . .
C44 C45 N7 119.7(3) . .
C45 C46 C47 120.3(4) . .
C45 C46 H46A 119.9 . .
C47 C46 H46A 119.9 . .
C46 C47 C42 121.6(4) . .
C46 C47 H47A 119.2 . .
C42 C47 H47A 119.2 . .
N8 C48 N7 110.8(3) . .
N8 C48 H48A 124.6 . .
N7 C48 H48A 124.6 . .
C50 C49 N8 109.6(3) . .
C50 C49 H49A 125.2 . .
N8 C49 H49A 125.2 . .
C52 N9 C53 133.5(13) . .
C52 N9 C51 121.0(11) . .
C53 N9 C51 105.4(10) . .
C49 C50 N7 106.5(3) . .
C49 C50 H50A 126.8 . .
N7 C50 H50A 126.8 . .
O9 C51 N9 125.5(8) . .
O9 C51 H51A 117.2 . .
N9 C51 H51A 117.2 . .
N9 C52 H52A 109.5 . .
N9 C52 H52D 109.5 . .
H52A C52 H52D 109.5 . .
N9 C52 H52B 109.5 . .
H52A C52 H52B 109.5 . .
H52D C52 H52B 109.5 . .
N9 C53 H53A 109.5 . .
N9 C53 H53B 109.5 . .
H53A C53 H53B 109.5 . .
N9 C53 H53C 109.5 . .
H53A C53 H53C 109.5 . .
H53B C53 H53C 109.5 . .

loop_
_geom_bond_atom_site_label_1
_geom_bond_atom_site_label_2
_geom_bond_distance
_geom_bond_site_symmetry_2
Zn1 O4 1.991(2) 1_655
Zn1 N3 2.004(3) .
Zn1 O1 2.009(2) .
Zn1 N5 2.021(3) .
Zn2 O8 1.989(2) 1_455
Zn2 O5 1.996(2) .
Zn2 N8 2.004(3) 1_564
Zn2 N1 2.012(3) .
N1 C1 1.339(4) .
N1 C7 1.395(4) .
N2 C1 1.341(5) .
N2 C2 1.386(4) .
N2 H2A 0.8600 .
N3 C17 1.334(4) .
N3 C23 1.395(4) .
N4 C17 1.345(5) .
N4 C18 1.392(4) .
N4 H4B 0.8600 .
N5 C33 1.322(5) .
N5 C34 1.373(5) .
N6 C33 1.344(5) .
N6 C35 1.372(5) .
N6 C36 1.441(5) .
N7 C48 1.346(5) .
N7 C50 1.378(5) .
N7 C45 1.433(4) .
N8 C48 1.325(4) .
N8 C49 1.371(5) .
N8 Zn2 2.004(3) 1_546
O1 C15 1.274(4) .
O2 C15 1.240(4) .
O3 C16 1.234(4) .
O4 C16 1.263(4) .
O4 Zn1 1.991(2) 1_455
O5 C31 1.261(4) .
O6 C31 1.246(4) .
O7 C32 1.234(4) .
O8 C32 1.286(4) .
O8 Zn2 1.989(2) 1_655
O9 C51 1.233(12) .
O10 H10B 0.8501 .
O10 H10C 0.8501 .
O11 H11A 0.8500 .
O11 H11B 0.8501 .
S1 C1 1.747(3) .
S1 C8 1.816(4) .
S2 C17 1.746(3) .
S2 C24 1.822(4) .
C2 C7 1.386(5) .
C2 C3 1.390(5) .
C3 C4 1.372(6) .
C3 H3A 0.9300 .
C4 C5 1.411(6) .
C4 H4A 0.9300 .
C5 C6 1.382(5) .
C5 H5A 0.9300 .
C6 C7 1.392(5) .
C6 H6A 0.9300 .
C8 C9 1.512(4) .
C8 H8A 0.9700 .
C8 H8B 0.9700 .
C9 C10 1.392(5) .
C9 C14 1.394(5) .
C10 C11 1.396(4) .
C10 H10A 0.9300 .
C11 C12 1.388(4) .
C11 C15 1.512(4) .
C12 C13 1.392(5) .
C12 H12A 0.9300 .
C13 C14 1.393(5) .
C13 C16 1.519(4) .
C14 H14A 0.9300 .
C18 C23 1.386(5) .
C18 C19 1.393(5) .
C19 C20 1.393(6) .
C19 H19A 0.9300 .
C20 C21 1.383(6) .
C20 H20A 0.9300 .
C21 C22 1.394(5) .
C21 H21A 0.9300 .
C22 C23 1.389(5) .
C22 H22A 0.9300 .
C24 C25 1.512(4) .
C24 H24A 0.9700 .
C24 H24B 0.9700 .
C25 C30 1.389(5) .
C25 C26 1.389(5) .
C26 C27 1.403(5) .
C26 H26A 0.9300 .
C27 C28 1.387(5) .
C27 C31 1.522(4) .
C28 C29 1.380(5) .
C28 H28A 0.9300 .
C29 C30 1.393(4) .
C29 C32 1.509(4) .
C30 H30A 0.9300 .
C33 H33A 0.9300 .
C34 C35 1.351(5) .
C34 H34A 0.9300 .
C35 H35A 0.9300 .
C36 C41 1.374(5) .
C36 C37 1.392(6) .
C37 C38 1.387(5) .
C37 H37A 0.9300 .
C38 C39 1.421(5) .
C38 H38A 0.9300 .
C39 C40 1.392(5) .
C39 C42 1.477(5) .
C40 C41 1.390(5) .
C40 H40A 0.9300 .
C41 H41A 0.9300 .
C42 C43 1.377(6) .
C42 C47 1.400(5) .
C43 C44 1.377(6) .
C43 H43A 0.9300 .
C44 C45 1.382(5) .
C44 H44A 0.9300 .
C45 C46 1.370(5) .
C46 C47 1.382(5) .
C46 H46A 0.9300 .
C47 H47A 0.9300 .
C48 H48A 0.9300 .
C49 C50 1.349(5) .
C49 H49A 0.9300 .
N9 C52 1.277(11) .
N9 C53 1.333(13) .
N9 C51 1.378(12) .
C50 H50A 0.9300 .
C51 H51A 0.9300 .
C52 H52A 0.9600 .
C52 H52D 0.9600 .
C52 H52B 0.9600 .
C53 H53A 0.9600 .
C53 H53B 0.9600 .
C53 H53C 0.9600 .
